data_4002255
loop_
_publ_author_name
'Michiue, Y.'
'Onoda, M.'
'Brown, F.'
'Kimizuka, N.'
'Nakamura, M.'
'Watanabe, M.'
'Orita, M.'
'Ohta, H.'

_publ_section_title
;
 Crystal structure of In Ti0.75 Fe0.25 O3.375 and phase relations in the
 pseudobinary system In Fe O3 - In2 Ti2 O7 at 1300 C
;
_journal_name_full 'Chemistry of Materials (1,1989-)'
_journal_page_first 2244
_journal_page_last 2249
_journal_volume 12
_journal_year 2000
_chemical_formula_sum 'Fe0.25 In0.99 O3.36 Ti0.76'
_chemical_name_systematic 'In0.99 Ti0.76 Fe0.25 O3.36'
_space_group_IT_number 12
_symmetry_space_group_name_Hall '-C 2y'
_symmetry_space_group_name_H-M 'C 1 2/m 1'
_cell_angle_alpha 90
_cell_angle_beta 107.96
_cell_angle_gamma 90
_cell_formula_units_Z 2
_cell_length_a 5.9207
_cell_length_b 3.4249
_cell_length_c 6.3836
_cell_volume 123.138
_citation_journal_id_ASTM CMATEX
_cod_data_source_file Michiue_CMATEX_2000_1029.cif
_cod_data_source_block Fe0.25In0.99O3.36Ti0.76
_cod_original_cell_volume 123.1378
_cod_database_code 4002255

loop_
_symmetry_equiv_pos_as_xyz
x,y,z
-x,y,-z
-x,-y,-z
x,-y,z
x+1/2,y+1/2,z
-x+1/2,y+1/2,-z
-x+1/2,-y+1/2,-z
x+1/2,-y+1/2,z

loop_
_atom_site_label
_atom_site_type_symbol
_atom_site_fract_x
_atom_site_fract_y
_atom_site_fract_z
_atom_site_occupancy
_atom_site_U_iso_or_equiv
Ti2 Ti+4 0.5 0 0.5 0.69 0.0
In1 In+3 0 0 0 0.93 0.0
In2 In+3 0.5 0 0.5 0.06 0.0
O1 O-2 0.6103 0 0.8332 1 0.0
Ti1 Ti+4 0 0 0 0.07 0.0
Fe2 Fe+3 0.5 0 0.5 0.25 0.0
O2 O-2 0.663 0.5 0.493 0.68 0.0
